data_7126748
loop_
_publ_author_name
'Ward, Jas S.'
'Fiorini, Giorgia'
'Frontera, Antonio'
'Rissanen, Kari'

_publ_section_title
;
 Asymmetric [N-I-N]<sup>+</sup> halonium complexes.
;
_journal_issue 60
_journal_name_full 'Chemical communications (Cambridge, England)'
_journal_page_first 8428
_journal_page_last 8431
_journal_paper_doi 10.1039/d0cc02758h
_journal_volume 56
_journal_year 2020
_chemical_formula_moiety 'C14 H20 I N4, F6 P, C H2 Cl2'
_chemical_formula_sum 'C15 H22 Cl2 F6 I N4 P'
_chemical_formula_weight 601.13
_space_group_crystal_system monoclinic
_space_group_IT_number 11
_space_group_name_Hall '-P 2yb'
_space_group_name_H-M_alt 'P 1 21/m 1'
_atom_sites_solution_hydrogens geom
_atom_sites_solution_primary dual
_audit_creation_date 2019-12-19
_audit_creation_method
;
Olex2 1.2
(compiled 2018.05.29 svn.r3508 for OlexSys, GUI svn.r5506)
;
_audit_update_record
;
2020-04-15 deposited with the CCDC.	2020-06-19 downloaded from the CCDC.
;
_cell_angle_alpha 90
_cell_angle_beta 114.588(4)
_cell_angle_gamma 90
_cell_formula_units_Z 2
_cell_length_a 9.9904(3)
_cell_length_b 10.3032(2)
_cell_length_c 11.8320(4)
_cell_measurement_reflns_used 2125
_cell_measurement_temperature 120.00(10)
_cell_measurement_theta_max 28.5780
_cell_measurement_theta_min 1.9110
_cell_volume 1107.47(6)
_computing_cell_refinement 'CrysAlisPro 1.171.39.43c (Rigaku OD, 2018)'
_computing_data_collection 'CrysAlisPro 1.171.39.43c (Rigaku OD, 2018)'
_computing_data_reduction 'CrysAlisPro 1.171.39.43c (Rigaku OD, 2018)'
_computing_molecular_graphics 'Olex2 (Dolomanov et al., 2009)'
_computing_publication_material 'Olex2 (Dolomanov et al., 2009)'
_computing_structure_refinement 'ShelXL (Sheldrick, 2015)'
_computing_structure_solution 'ShelXT (Sheldrick, 2015)'
_diffrn_ambient_environment N~2~
_diffrn_ambient_temperature 120.00(10)
_diffrn_detector 'CCD plate'
_diffrn_detector_area_resol_mean 16.0107
_diffrn_detector_type Eos
_diffrn_measured_fraction_theta_full 1.000
_diffrn_measured_fraction_theta_max 0.918
_diffrn_measurement_details
;
List of Runs (angles in degrees, time in seconds):

  # Type    Start    End  Width  t~exp~   \w     \q     \k     \f   Frames
#--------------------------------------------------------------------------
  1  \w      5.00  75.00   1.00    1.00    --   19.23  77.00  90.00   70
  2  \w     -9.00  89.00   1.00    1.00    --   19.23  77.00-150.00   98
  3  \w     63.00  88.00   1.00    1.00    --   19.23  77.00-120.00   25
  4  \w    -10.00  17.00   1.00    1.00    --   19.23  77.00 -30.00   27
;
_diffrn_measurement_device 'four-circle diffractometer'
_diffrn_measurement_device_type 'SuperNova, Single source at offset/far, Eos'
_diffrn_measurement_method '\w scans'
_diffrn_orient_matrix_type 'CrysAlisPro convention (1999,Acta A55,543-557)'
_diffrn_orient_matrix_UB_11 -0.0750030000
_diffrn_orient_matrix_UB_12 0.0188379000
_diffrn_orient_matrix_UB_13 -0.0289952000
_diffrn_orient_matrix_UB_21 -0.0129204000
_diffrn_orient_matrix_UB_22 -0.0300598000
_diffrn_orient_matrix_UB_23 0.0484976000
_diffrn_orient_matrix_UB_31 0.0175059000
_diffrn_orient_matrix_UB_32 0.0589835000
_diffrn_orient_matrix_UB_33 0.0339655000
_diffrn_radiation_monochromator mirror
_diffrn_radiation_probe x-ray
_diffrn_radiation_type MoK\a
_diffrn_radiation_wavelength 0.71073
_diffrn_reflns_av_R_equivalents 0.0282
_diffrn_reflns_av_unetI/netI 0.0474
_diffrn_reflns_Laue_measured_fraction_full 1.000
_diffrn_reflns_Laue_measured_fraction_max 0.918
_diffrn_reflns_limit_h_max 11
_diffrn_reflns_limit_h_min -13
_diffrn_reflns_limit_k_max 7
_diffrn_reflns_limit_k_min -12
_diffrn_reflns_limit_l_max 13
_diffrn_reflns_limit_l_min -14
_diffrn_reflns_number 5002
_diffrn_reflns_point_group_measured_fraction_full 1.000
_diffrn_reflns_point_group_measured_fraction_max 0.918
_diffrn_reflns_theta_full 25.242
_diffrn_reflns_theta_max 28.259
_diffrn_reflns_theta_min 1.893
_diffrn_source 'micro-focus sealed X-ray tube'
_diffrn_source_type 'SuperNova (Mo) X-ray Source'
_exptl_absorpt_coefficient_mu 1.818
_exptl_absorpt_correction_T_max 1.000
_exptl_absorpt_correction_T_min 0.353
_exptl_absorpt_correction_type gaussian
_exptl_absorpt_process_details
;
CrysAlisPro 1.171.39.43c (Rigaku Oxford Diffraction, 2018)
Numerical absorption correction based on gaussian integration over
			a multifaceted crystal model
Empirical absorption correction using spherical harmonics,
 implemented in SCALE3 ABSPACK scaling algorithm.
;
_exptl_crystal_colour colourless
_exptl_crystal_colour_primary colourless
_exptl_crystal_density_diffrn 1.803
_exptl_crystal_description block
_exptl_crystal_F_000 592
_exptl_crystal_size_max 0.415
_exptl_crystal_size_mid 0.257
_exptl_crystal_size_min 0.164
_refine_diff_density_max 0.702
_refine_diff_density_min -0.790
_refine_diff_density_rms 0.103
_refine_ls_extinction_method none
_refine_ls_goodness_of_fit_ref 1.043
_refine_ls_hydrogen_treatment constr
_refine_ls_matrix_type full
_refine_ls_number_parameters 174
_refine_ls_number_reflns 2652
_refine_ls_number_restraints 0
_refine_ls_restrained_S_all 1.043
_refine_ls_R_factor_all 0.0393
_refine_ls_R_factor_gt 0.0312
_refine_ls_shift/su_max 0.000
_refine_ls_shift/su_mean 0.000
_refine_ls_structure_factor_coef Fsqd
_refine_ls_weighting_details 'w=1/[\s^2^(Fo^2^)+(0.0225P)^2^+0.5465P] where P=(Fo^2^+2Fc^2^)/3'
_refine_ls_weighting_scheme calc
_refine_ls_wR_factor_gt 0.0637
_refine_ls_wR_factor_ref 0.0702
_reflns_Friedel_coverage 0.000
_reflns_number_gt 2306
_reflns_number_total 2652
_reflns_threshold_expression 'I > 2\s(I)'
_cod_data_source_file d0cc02758h2.cif
_cod_data_source_block 2b
_cod_depositor_comments 'Adding full bibliography for 7126741--7126748.cif.'
_cod_database_code 7126748
_shelxl_version_number 2014/6
_shelx_space_group_comment
;
The symmetry employed for this shelxl refinement is uniquely defined
by the following loop, which should always be used as a source of
symmetry information in preference to the above space-group names.
They are only intended as comments.
;
_reflns_odcompleteness_completeness 100.00
_reflns_odcompleteness_iscentric 1
_reflns_odcompleteness_theta 26.32
_olex2_refinement_description
;
1. Fixed Uiso
 At 1.2 times of:
  All C(H) groups, All C(H,H) groups
 At 1.5 times of:
  All C(H,H,H) groups
2. Others
 Fixed Sof: F52(0.5) F53(0.5) F54(0.5) F55(0.5) F56(0.5) F57(0.5)
3.a Secondary CH2 refined with riding coordinates:
 C101(H10A,H10B)
3.b Aromatic/amide H refined with riding coordinates:
 C2(H2), C3(H3), C12(H12), C13(H13)
3.c Idealised Me refined as rotating group:
 C8(H8A,H8B,H8C), C18(H18A,H18B,H18C)
;
_ins_header
;
TITL OHS067_numabs in P2(1)/m 
REM P2(1)/m (#11 in standard setting)
CELL 0.71073   9.990374  10.303157  11.831977  90.0000 114.5881  90.0000
ZERR    2.00   0.000303   0.000249   0.000392   0.0000   0.0037   0.0000
LATT  1
SYMM -x, y+1/2,-z 
SFAC C H N F P Cl I
UNIT 30.00 44.00 8.00 12.00 2.00 4.00 2.00
TREF
HKLF 4
END
;
_olex2_submission_special_instructions 'No special instructions were received'
_oxdiff_exptl_absorpt_empirical_details
;
Empirical correction (ABSPACK) includes:
- Absorption correction using spherical harmonics
- Frame scaling
;
_oxdiff_exptl_absorpt_empirical_full_max 1.109
_oxdiff_exptl_absorpt_empirical_full_min 0.911

loop_
_space_group_symop_operation_xyz
'x, y, z'
'-x, y+1/2, -z'
'-x, -y, -z'
'x, -y-1/2, z'

loop_
_atom_site_label
_atom_site_type_symbol
_atom_site_fract_x
_atom_site_fract_y
_atom_site_fract_z
_atom_site_U_iso_or_equiv
_atom_site_adp_type
_atom_site_occupancy
_atom_site_site_symmetry_order
_atom_site_calc_flag
_atom_site_refinement_flags_posn
_atom_site_refinement_flags_adp
_atom_site_refinement_flags_occupancy
_atom_site_disorder_assembly
_atom_site_disorder_group
I1 I 0.38842(3) 0.7500 0.21872(2) 0.02163(9) Uani 1 2 d S T P . .
Cl11 Cl 0.39952(12) 0.39003(10) 0.36296(14) 0.0768(4) Uani 1 1 d . . . . .
P51 P 0.87559(11) 0.2500 0.21828(9) 0.0199(2) Uani 1 2 d S T P . .
F52 F 0.9674(4) 0.3159(3) 0.1531(3) 0.0365(9) Uani 0.5 1 d . . . A -1
F53 F 0.9924(4) 0.3694(3) 0.2593(4) 0.0336(8) Uani 0.5 1 d . . . A -1
F54 F 0.9724(4) 0.3215(3) 0.3442(3) 0.0350(9) Uani 0.5 1 d . . . A -1
F55 F 0.7845(4) 0.3237(4) 0.2835(4) 0.0440(10) Uani 0.5 1 d . . . A -1
F56 F 0.7603(4) 0.3629(3) 0.1781(4) 0.0391(10) Uani 0.5 1 d . . . A -1
F57 F 0.7796(4) 0.3287(4) 0.0926(3) 0.0375(9) Uani 0.5 1 d . . . A -1
N1 N 0.1428(3) 0.7500 0.1443(3) 0.0215(7) Uani 1 2 d S T P . .
N7 N -0.3133(4) 0.7500 0.0056(3) 0.0257(8) Uani 1 2 d S T P . .
N11 N 0.6357(3) 0.7500 0.2934(3) 0.0217(7) Uani 1 2 d S T P . .
N17 N 1.0885(3) 0.7500 0.4055(3) 0.0221(7) Uani 1 2 d S T P . .
C2 C 0.0665(3) 0.8611(3) 0.1213(3) 0.0224(6) Uani 1 1 d . . . . .
H2 H 0.1185 0.9389 0.1375 0.027 Uiso 1 1 calc R . . . .
C3 C -0.0834(3) 0.8665(3) 0.0753(3) 0.0217(6) Uani 1 1 d . . . . .
H3 H -0.1313 0.9462 0.0606 0.026 Uiso 1 1 calc R . . . .
C4 C -0.1651(4) 0.7500 0.0503(3) 0.0182(8) Uani 1 2 d S T P . .
C8 C -0.3956(3) 0.8717(3) -0.0219(3) 0.0339(8) Uani 1 1 d . . . . .
H8A H -0.3616 0.9248 0.0514 0.051 Uiso 1 1 calc GR . . . .
H8B H -0.4985 0.8536 -0.0483 0.051 Uiso 1 1 calc GR . . . .
H8C H -0.3808 0.9167 -0.0868 0.051 Uiso 1 1 calc GR . . . .
C12 C 0.7118(3) 0.6391(3) 0.3128(3) 0.0247(6) Uani 1 1 d . . . . .
H12 H 0.6605 0.5612 0.2991 0.030 Uiso 1 1 calc R . . . .
C13 C 0.8606(3) 0.6346(3) 0.3517(3) 0.0225(6) Uani 1 1 d . . . . .
H13 H 0.9084 0.5548 0.3650 0.027 Uiso 1 1 calc R . . . .
C14 C 0.9419(4) 0.7500 0.3717(3) 0.0184(8) Uani 1 2 d S T P . .
C18 C 1.1731(3) 0.6305(3) 0.4375(3) 0.0338(8) Uani 1 1 d . . . . .
H18A H 1.1845 0.6021 0.5183 0.051 Uiso 1 1 calc GR . . . .
H18B H 1.2684 0.6455 0.4383 0.051 Uiso 1 1 calc GR . . . .
H18C H 1.1225 0.5650 0.3772 0.051 Uiso 1 1 calc GR . . . .
C101 C 0.3064(7) 0.2500 0.3594(7) 0.069(2) Uani 1 2 d S T P . .
H10A H 0.2154 0.2500 0.2846 0.082 Uiso 1 2 calc RS T P . .
H10B H 0.2805 0.2500 0.4299 0.082 Uiso 1 2 calc RS T P . .

loop_
_atom_site_aniso_label
_atom_site_aniso_U_11
_atom_site_aniso_U_22
_atom_site_aniso_U_33
_atom_site_aniso_U_23
_atom_site_aniso_U_13
_atom_site_aniso_U_12
I1 0.01613(14) 0.02628(16) 0.02284(15) 0.000 0.00847(11) 0.000
Cl11 0.0484(6) 0.0306(5) 0.1482(13) -0.0024(6) 0.0378(7) -0.0041(5)
P51 0.0196(5) 0.0177(5) 0.0207(5) 0.000 0.0068(4) 0.000
F52 0.042(2) 0.0327(19) 0.042(2) 0.0091(17) 0.0245(19) -0.0057(17)
F53 0.029(2) 0.0179(18) 0.048(2) 0.0008(16) 0.0103(18) -0.0039(16)
F54 0.034(2) 0.035(2) 0.0268(19) -0.0118(16) 0.0037(16) -0.0002(17)
F55 0.045(2) 0.046(2) 0.052(3) -0.003(2) 0.031(2) 0.008(2)
F56 0.023(2) 0.023(2) 0.057(3) 0.0003(19) 0.0025(19) 0.0083(16)
F57 0.036(2) 0.034(2) 0.031(2) 0.0088(17) 0.0011(17) 0.0043(17)
N1 0.0166(17) 0.0272(18) 0.0222(18) 0.000 0.0095(14) 0.000
N7 0.0184(17) 0.0215(17) 0.034(2) 0.000 0.0082(15) 0.000
N11 0.0145(17) 0.0210(18) 0.0282(19) 0.000 0.0075(15) 0.000
N17 0.0165(16) 0.0281(18) 0.0233(18) 0.000 0.0099(14) 0.000
C2 0.0194(14) 0.0198(14) 0.0263(15) 0.0051(12) 0.0079(12) -0.0034(12)
C3 0.0208(14) 0.0171(14) 0.0259(15) 0.0045(11) 0.0084(12) 0.0017(12)
C4 0.0165(19) 0.0198(19) 0.0185(19) 0.000 0.0074(15) 0.000
C8 0.0195(15) 0.0256(17) 0.050(2) 0.0082(15) 0.0083(14) 0.0071(14)
C12 0.0224(15) 0.0202(15) 0.0324(17) 0.0010(12) 0.0125(13) -0.0017(13)
C13 0.0219(15) 0.0181(14) 0.0269(15) 0.0020(11) 0.0097(12) 0.0032(12)
C14 0.0156(18) 0.027(2) 0.0139(18) 0.000 0.0071(15) 0.000
C18 0.0228(16) 0.0414(19) 0.0406(19) 0.0116(15) 0.0166(14) 0.0094(15)
C101 0.056(4) 0.047(4) 0.121(6) 0.000 0.055(4) 0.000

loop_
_atom_type_symbol
_atom_type_description
_atom_type_scat_dispersion_real
_atom_type_scat_dispersion_imag
_atom_type_scat_source
C C 0.0033 0.0016 'International Tables Vol C Tables 4.2.6.8 and 6.1.1.4'
H H 0.0000 0.0000 'International Tables Vol C Tables 4.2.6.8 and 6.1.1.4'
Cl Cl 0.1484 0.1585 'International Tables Vol C Tables 4.2.6.8 and 6.1.1.4'
F F 0.0171 0.0103 'International Tables Vol C Tables 4.2.6.8 and 6.1.1.4'
I I -0.4742 1.8119 'International Tables Vol C Tables 4.2.6.8 and 6.1.1.4'
N N 0.0061 0.0033 'International Tables Vol C Tables 4.2.6.8 and 6.1.1.4'
P P 0.1023 0.0942 'International Tables Vol C Tables 4.2.6.8 and 6.1.1.4'

loop_
_exptl_crystal_face_index_h
_exptl_crystal_face_index_k
_exptl_crystal_face_index_l
_exptl_crystal_face_perp_dist
5 7 -15 0.0820
-5 -7 15 0.0820
12 0 2 0.1806
-12 0 -2 0.1926
1 -13 -8 0.1287
-1 13 8 0.1287
-6 -9 -7 0.1584
-10 10 5 0.1738
6 9 7 0.1209
10 5 4 0.1456
10 -10 -5 0.1997
-1 -3 15 0.0726
0 1 15 0.0641
-6 0 17 0.0733
3 -6 -15 0.1241
3 14 -3 0.1308
-3 13 -4 0.1360
-4 2 -13 0.1294
-2 -9 -11 0.1257
5 0 12 0.0880
3 6 12 0.0833
4 -12 5 0.1657
-14 -3 10 0.1644
-12 4 13 0.1573

loop_
_geom_angle_atom_site_label_1
_geom_angle_atom_site_label_2
_geom_angle_atom_site_label_3
_geom_angle
_geom_angle_site_symmetry_1
_geom_angle_site_symmetry_3
_geom_angle_publ_flag
N1 I1 N11 179.91(11) . . ?
F52 P51 F54 90.5(2) . . ?
F55 P51 F53 88.77(19) . . ?
F55 P51 F57 88.1(2) . . ?
F56 P51 F52 92.0(2) . . ?
F56 P51 F53 82.79(19) . . ?
F56 P51 F54 91.4(2) . . ?
F57 P51 F53 88.41(19) . . ?
C2 N1 I1 121.21(16) 4_575 . ?
C2 N1 I1 121.21(16) . . ?
C2 N1 C2 117.6(3) . 4_575 ?
C4 N7 C8 120.80(17) . 4_575 ?
C4 N7 C8 120.80(17) . . ?
C8 N7 C8 118.3(3) 4_575 . ?
C12 N11 I1 121.32(17) 4_575 . ?
C12 N11 I1 121.32(17) . . ?
C12 N11 C12 117.2(3) . 4_575 ?
C14 N17 C18 121.36(16) . 4_575 ?
C14 N17 C18 121.36(17) . . ?
C18 N17 C18 116.0(3) 4_575 . ?
N1 C2 H2 118.2 . . ?
N1 C2 C3 123.5(3) . . ?
C3 C2 H2 118.2 . . ?
C2 C3 H3 120.3 . . ?
C2 C3 C4 119.4(3) . . ?
C4 C3 H3 120.3 . . ?
N7 C4 C3 121.77(17) . 4_575 ?
N7 C4 C3 121.77(17) . . ?
C3 C4 C3 116.5(3) 4_575 . ?
N7 C8 H8A 109.5 . . ?
N7 C8 H8B 109.5 . . ?
N7 C8 H8C 109.5 . . ?
H8A C8 H8B 109.5 . . ?
H8A C8 H8C 109.5 . . ?
H8B C8 H8C 109.5 . . ?
N11 C12 H12 118.3 . . ?
N11 C12 C13 123.4(3) . . ?
C13 C12 H12 118.3 . . ?
C12 C13 H13 119.9 . . ?
C12 C13 C14 120.1(3) . . ?
C14 C13 H13 119.9 . . ?
N17 C14 C13 122.08(17) . 4_575 ?
N17 C14 C13 122.08(17) . . ?
C13 C14 C13 115.8(3) . 4_575 ?
N17 C18 H18A 109.5 . . ?
N17 C18 H18B 109.5 . . ?
N17 C18 H18C 109.5 . . ?
H18A C18 H18B 109.5 . . ?
H18A C18 H18C 109.5 . . ?
H18B C18 H18C 109.5 . . ?
Cl11 C101 Cl11 115.3(3) . 4_565 ?
Cl11 C101 H10A 108.5 4_565 . ?
Cl11 C101 H10A 108.5 . . ?
Cl11 C101 H10B 108.5 . . ?
Cl11 C101 H10B 108.5 4_565 . ?
H10A C101 H10B 107.5 . . ?

loop_
_geom_bond_atom_site_label_1
_geom_bond_atom_site_label_2
_geom_bond_distance
_geom_bond_site_symmetry_2
_geom_bond_publ_flag
I1 N1 2.236(3) . ?
I1 N11 2.251(3) . ?
Cl11 C101 1.708(3) . ?
P51 F52 1.576(3) . ?
P51 F53 1.624(3) . ?
P51 F54 1.580(3) . ?
P51 F55 1.608(3) . ?
P51 F56 1.565(3) . ?
P51 F57 1.613(4) . ?
N1 C2 1.339(3) 4_575 ?
N1 C2 1.339(3) . ?
N7 C4 1.349(5) . ?
N7 C8 1.460(3) 4_575 ?
N7 C8 1.460(3) . ?
N11 C12 1.338(3) 4_575 ?
N11 C12 1.338(3) . ?
N17 C14 1.348(5) . ?
N17 C18 1.452(3) 4_575 ?
N17 C18 1.452(3) . ?
C2 H2 0.9300 . ?
C2 C3 1.365(4) . ?
C3 H3 0.9300 . ?
C3 C4 1.412(3) . ?
C4 C3 1.412(3) 4_575 ?
C8 H8A 0.9600 . ?
C8 H8B 0.9600 . ?
C8 H8C 0.9600 . ?
C12 H12 0.9300 . ?
C12 C13 1.361(4) . ?
C13 H13 0.9300 . ?
C13 C14 1.404(3) . ?
C14 C13 1.404(3) 4_575 ?
C18 H18A 0.9600 . ?
C18 H18B 0.9600 . ?
C18 H18C 0.9600 . ?
C101 Cl11 1.708(3) 4_565 ?
C101 H10A 0.9700 . ?
C101 H10B 0.9700 . ?

loop_
_exptl_oxdiff_crystal_face_indexfrac_h
_exptl_oxdiff_crystal_face_indexfrac_k
_exptl_oxdiff_crystal_face_indexfrac_l
_exptl_oxdiff_crystal_face_x
_exptl_oxdiff_crystal_face_y
_exptl_oxdiff_crystal_face_z
5.0000 7.0000 -15.0000 0.1918 -1.0025 -0.0091
-5.0000 -7.0000 15.0000 -0.1918 1.0025 0.0091
12.0000 0.0000 2.0000 -0.9580 -0.0580 0.2780
-12.0000 -0.0000 -2.0000 0.9580 0.0580 -0.2780
1.0000 -13.0000 -8.0000 -0.0879 -0.0101 -1.0210
-1.0000 13.0000 8.0000 0.0879 0.0101 1.0210
-6.0000 -9.0000 -7.0000 0.4834 0.0086 -0.8736
-10.0000 10.0000 5.0000 0.7934 0.0711 0.5846
6.0000 9.0000 7.0000 -0.4834 -0.0086 0.8736
10.0000 5.0000 4.0000 -0.7718 -0.0855 0.6058
10.0000 -10.0000 -5.0000 -0.7934 -0.0711 -0.5846
-1.0000 -3.0000 15.0000 -0.4164 0.8306 0.3150
0.0000 1.0000 15.0000 -0.4161 0.6974 0.5685
-6.0000 -0.0000 17.0000 -0.0429 0.9020 0.4724
3.0000 -6.0000 -15.0000 0.0969 -0.5859 -0.8109
3.0000 14.0000 -3.0000 0.1257 -0.6051 0.7764
-3.0000 13.0000 -4.0000 0.5859 -0.5460 0.5784
-4.0000 2.0000 -13.0000 0.7146 -0.6389 -0.3936
-2.0000 -9.0000 -11.0000 0.2994 -0.2371 -0.9395
5.0000 -0.0000 12.0000 -0.7230 0.5174 0.4951
3.0000 6.0000 12.0000 -0.4599 0.3629 0.8140
4.0000 -12.0000 5.0000 -0.6710 0.5515 -0.4680
-14.0000 -3.0000 10.0000 0.7036 0.7560 -0.0824
-12.0000 4.0000 13.0000 0.5985 0.6653 0.4674
